data_4503209
loop_
_publ_author_name
'Qi, Yan'
'Luo, Feng'
'Che, Yunxia'
'Zheng, Jimin'

_publ_section_title
;
 Hydrothermal Synthesis of Metal&#x2212;Organic Frameworks Based on
 Aromatic Polycarboxylate and Flexible Bis(imidazole) Ligands
;
_journal_issue 2
_journal_name_full 'Crystal Growth &amp; Design'
_journal_page_first 606
_journal_paper_doi 10.1021/cg700758c
_journal_volume 8
_journal_year 2008
_chemical_formula_sum 'C21 H22 Co N4 O6'
_chemical_formula_weight 485.36
_chemical_name_systematic
; 
 ? 
;
_space_group_IT_number 2
_symmetry_cell_setting triclinic
_symmetry_space_group_name_Hall '-P 1'
_symmetry_space_group_name_H-M 'P -1'
_atom_sites_solution_hydrogens geom
_atom_sites_solution_primary direct
_atom_sites_solution_secondary difmap
_audit_creation_method SHELXL-97
_cell_angle_alpha 96.61(3)
_cell_angle_beta 102.07(3)
_cell_angle_gamma 90.54(3)
_cell_formula_units_Z 2
_cell_length_a 8.2544(17)
_cell_length_b 10.044(2)
_cell_length_c 12.819(3)
_cell_measurement_reflns_used 8135
_cell_measurement_temperature 293(2)
_cell_measurement_theta_max 27.53
_cell_measurement_theta_min 3.19
_cell_volume 1031.8(4)
_computing_cell_refinement 'RAXIS-RAPID Auto'
_computing_data_collection 'RAXIS-RAPID Auto'
_computing_data_reduction 'RAXIS-RAPID Auto'
_computing_molecular_graphics 'Bruker SHELXTL'
_computing_publication_material 'Bruker SHELXTL'
_computing_structure_refinement 'SHELXL-97 (Sheldrick, 1997)'
_computing_structure_solution 'SHELXS-97 (Sheldrick, 1990)'
_diffrn_ambient_temperature 293(2)
_diffrn_measured_fraction_theta_full 0.984
_diffrn_measured_fraction_theta_max 0.984
_diffrn_measurement_device_type 'rigaku r-axis rapid IP area detector'
_diffrn_measurement_method oscillation
_diffrn_radiation_monochromator graphite
_diffrn_radiation_source 'rotating anode'
_diffrn_radiation_type MoK\a
_diffrn_radiation_wavelength 0.71073
_diffrn_reflns_av_R_equivalents 0.0482
_diffrn_reflns_av_sigmaI/netI 0.0642
_diffrn_reflns_limit_h_max 10
_diffrn_reflns_limit_h_min -10
_diffrn_reflns_limit_k_max 12
_diffrn_reflns_limit_k_min -13
_diffrn_reflns_limit_l_max 16
_diffrn_reflns_limit_l_min -16
_diffrn_reflns_number 10196
_diffrn_reflns_theta_full 27.48
_diffrn_reflns_theta_max 27.48
_diffrn_reflns_theta_min 3.19
_exptl_absorpt_coefficient_mu 0.880
_exptl_absorpt_correction_T_max 0.8253
_exptl_absorpt_correction_T_min 0.7441
_exptl_absorpt_correction_type multi-scan
_exptl_crystal_colour Purple
_exptl_crystal_density_diffrn 1.562
_exptl_crystal_density_method 'not measured'
_exptl_crystal_description Block
_exptl_crystal_F_000 502
_exptl_crystal_size_max 0.36
_exptl_crystal_size_mid 0.24
_exptl_crystal_size_min 0.23
_refine_diff_density_max 0.503
_refine_diff_density_min -0.485
_refine_diff_density_rms 0.068
_refine_ls_extinction_method none
_refine_ls_goodness_of_fit_ref 1.016
_refine_ls_hydrogen_treatment mixed
_refine_ls_matrix_type full
_refine_ls_number_parameters 312
_refine_ls_number_reflns 4649
_refine_ls_number_restraints 14
_refine_ls_restrained_S_all 1.027
_refine_ls_R_factor_all 0.0628
_refine_ls_R_factor_gt 0.0440
_refine_ls_shift/su_max 0.001
_refine_ls_shift/su_mean 0.000
_refine_ls_structure_factor_coef Fsqd
_refine_ls_weighting_details 'calc w=1/[\s^2^(Fo^2^)+(0.0417P)^2^+0.5422P] where P=(Fo^2^+2Fc^2^)/3'
_refine_ls_weighting_scheme calc
_refine_ls_wR_factor_gt 0.0974
_refine_ls_wR_factor_ref 0.1062
_reflns_number_gt 3628
_reflns_number_total 4649
_reflns_threshold_expression >2sigma(I)
_cod_data_source_file cg700758c-file003.cif
_cod_data_source_block shelxl
_cod_depositor_comments
;
The following automatic conversions were performed:

'_symmetry_cell_setting' value 'Triclinic' changed to 'triclinic'
according to /home/saulius/struct/CIF-dictionaries/cif_core.dic
dictionary named 'cif_core.dic' version 2.4.1 from
2010-06-29.

'_exptl_absorpt_correction_type' value 'Multi-Scan'
changed to 'multi-scan' according to
/home/saulius/struct/CIF-dictionaries/cif_core.dic dictionary named
'cif_core.dic' version 2.4.1 from 2010-06-29.

Automatic conversion script
Id: cif_fix_values 1715 2011-07-08 13:25:40Z adriana 
;
_cod_original_sg_symbol_H-M P-1
_cod_database_code 4503209

loop_
_symmetry_equiv_pos_as_xyz
'x, y, z'
'-x, -y, -z'

loop_
_atom_site_label
_atom_site_type_symbol
_atom_site_fract_x
_atom_site_fract_y
_atom_site_fract_z
_atom_site_U_iso_or_equiv
_atom_site_adp_type
_atom_site_occupancy
_atom_site_symmetry_multiplicity
_atom_site_calc_flag
_atom_site_refinement_flags
_atom_site_disorder_assembly
_atom_site_disorder_group
C1 C 0.6669(4) 0.8489(3) 0.2273(2) 0.0394(7) Uani 1 1 d . . .
H1 H 0.7251 0.8877 0.1830 0.047 Uiso 1 1 calc R . .
C2 C 0.4639(5) 0.7715(4) 0.2893(3) 0.0557(9) Uani 1 1 d . . .
H2 H 0.3588 0.7465 0.2974 0.067 Uiso 1 1 calc R . .
C3 C 0.6076(4) 0.7568(3) 0.3568(3) 0.0462(8) Uani 1 1 d . . .
H3 H 0.6186 0.7190 0.4207 0.055 Uiso 1 1 calc R . .
C4 C 0.3795(6) 0.8745(5) 0.1170(3) 0.0746(13) Uani 1 1 d . . .
H4A H 0.2713 0.8370 0.1184 0.090 Uiso 1 1 calc R . .
H4B H 0.3742 0.9713 0.1288 0.090 Uiso 1 1 calc R . .
C5 C 0.4131(7) 0.8371(7) 0.0100(4) 0.106(2) Uani 1 1 d . B .
H5A H 0.3304 0.8780 -0.0409 0.127 Uiso 1 1 calc R . .
H5B H 0.5196 0.8779 0.0090 0.127 Uiso 1 1 calc R . .
C6 C 0.4160(9) 0.6951(7) -0.0306(4) 0.126(3) Uani 1 1 d D . .
H6A H 0.3082 0.6610 -0.0252 0.151 Uiso 1 1 calc R A 1
H6B H 0.4940 0.6599 0.0264 0.151 Uiso 1 1 calc R A 1
C7 C 0.448(3) 0.6084(13) -0.1356(16) 0.177(9) Uani 0.461(19) 1 d PDU B 1
H7A H 0.5371 0.5485 -0.1136 0.213 Uiso 0.461(19) 1 calc PR B 1
H7B H 0.3495 0.5530 -0.1672 0.213 Uiso 0.461(19) 1 calc PR B 1
C8 C 0.485(3) 0.6692(15) -0.2074(11) 0.184(10) Uani 0.461(19) 1 d PDU B 1
H8A H 0.5840 0.7225 -0.1723 0.221 Uiso 0.461(19) 1 calc PR B 1
H8B H 0.3977 0.7327 -0.2225 0.221 Uiso 0.461(19) 1 calc PR B 1
C9 C 0.5156(5) 0.6164(4) -0.3143(3) 0.0609(10) Uani 1 1 d D . .
H9A H 0.6330 0.6195 -0.3145 0.073 Uiso 1 1 calc R B 1
H9B H 0.4726 0.5249 -0.3354 0.073 Uiso 1 1 calc R B 1
C10 C 0.2829(4) 0.6805(3) -0.4567(2) 0.0356(6) Uani 1 1 d . . .
H10 H 0.2285 0.5969 -0.4718 0.043 Uiso 1 1 calc R B .
C11 C 0.4663(4) 0.8400(3) -0.3855(3) 0.0466(8) Uani 1 1 d . . .
H11 H 0.5592 0.8879 -0.3440 0.056 Uiso 1 1 calc R B .
C12 C 0.3451(4) 0.8872(3) -0.4582(3) 0.0406(7) Uani 1 1 d . . .
H12 H 0.3409 0.9748 -0.4752 0.049 Uiso 1 1 calc R . .
C13 C 1.0071(3) 0.5688(2) 0.31057(18) 0.0239(5) Uani 1 1 d . . .
C14 C 1.0296(3) 0.4268(2) 0.26590(19) 0.0238(5) Uani 1 1 d . . .
C15 C 1.0401(4) 0.3944(2) 0.15938(19) 0.0284(6) Uani 1 1 d . . .
H15 H 1.0356 0.4615 0.1146 0.034 Uiso 1 1 calc R . .
C16 C 1.0575(4) 0.2617(2) 0.11956(19) 0.0270(6) Uani 1 1 d . . .
C17 C 1.0624(3) 0.1604(2) 0.18591(19) 0.0254(5) Uani 1 1 d . . .
H17 H 1.0704 0.0713 0.1586 0.030 Uiso 1 1 calc R . .
C18 C 1.0552(3) 0.1936(2) 0.29317(19) 0.0232(5) Uani 1 1 d . . .
C19 C 1.0410(3) 0.3264(2) 0.33322(19) 0.0237(5) Uani 1 1 d . . .
H19 H 1.0391 0.3484 0.4054 0.028 Uiso 1 1 calc R . .
C20 C 1.0632(3) 0.0858(2) 0.36741(19) 0.0237(5) Uani 1 1 d . . .
C21 C 1.0705(4) 0.2253(2) 0.0054(2) 0.0323(6) Uani 1 1 d . . .
C7' C 0.4355(19) 0.709(2) -0.1518(7) 0.130(7) Uani 0.539(19) 1 d PDU B 2
H7'1 H 0.3288 0.7330 -0.1918 0.156 Uiso 0.539(19) 1 calc PR B 2
H7'2 H 0.5122 0.7840 -0.1482 0.156 Uiso 0.539(19) 1 calc PR B 2
C8' C 0.4844(19) 0.6096(12) -0.2067(8) 0.106(5) Uani 0.539(19) 1 d PDU B 2
H8'1 H 0.4031 0.5371 -0.2134 0.127 Uiso 0.539(19) 1 calc PR B 2
H8'2 H 0.5864 0.5819 -0.1632 0.127 Uiso 0.539(19) 1 calc PR B 2
Co1 Co 0.98879(5) 0.80707(3) 0.39844(3) 0.02420(11) Uani 1 1 d . . .
H6 H 1.016(5) 0.306(4) -0.119(3) 0.071(13) Uiso 1 1 d . . .
N1 N 0.7364(3) 0.8052(2) 0.31845(18) 0.0321(5) Uani 1 1 d . . .
N2 N 0.5013(4) 0.8305(3) 0.2060(2) 0.0467(7) Uani 1 1 d . . .
N3 N 0.2282(3) 0.7870(2) -0.50373(18) 0.0335(5) Uani 1 1 d . . .
N4 N 0.4256(3) 0.7074(2) -0.3850(2) 0.0407(6) Uani 1 1 d . B .
O1 O 0.9592(3) 0.58951(16) 0.39734(13) 0.0294(4) Uani 1 1 d . . .
O2 O 1.0395(3) 0.66556(16) 0.26173(14) 0.0305(4) Uani 1 1 d . . .
O3 O 1.0909(3) 0.12331(17) 0.46609(13) 0.0315(4) Uani 1 1 d . . .
O4 O 1.0446(3) -0.03338(16) 0.32474(14) 0.0340(5) Uani 1 1 d . . .
O5 O 1.1194(3) 0.12151(19) -0.02925(16) 0.0491(6) Uani 1 1 d . . .
O6 O 1.0202(4) 0.3236(2) -0.05312(18) 0.0644(9) Uani 1 1 d . . .

loop_
_atom_site_aniso_label
_atom_site_aniso_U_11
_atom_site_aniso_U_22
_atom_site_aniso_U_33
_atom_site_aniso_U_23
_atom_site_aniso_U_13
_atom_site_aniso_U_12
C1 0.0396(19) 0.0470(17) 0.0329(15) 0.0086(12) 0.0086(14) 0.0066(13)
C2 0.043(2) 0.067(2) 0.058(2) -0.0005(17) 0.0184(19) -0.0107(17)
C3 0.049(2) 0.0513(19) 0.0404(18) 0.0086(13) 0.0124(16) -0.0072(15)
C4 0.055(3) 0.096(3) 0.063(3) 0.012(2) -0.012(2) 0.019(2)
C5 0.084(4) 0.169(6) 0.058(3) 0.030(3) -0.009(3) 0.026(4)
C6 0.127(6) 0.160(6) 0.070(4) -0.028(4) -0.006(4) 0.046(5)
C7 0.31(2) 0.058(9) 0.199(17) 0.013(9) 0.146(17) -0.052(11)
C8 0.26(2) 0.172(18) 0.138(14) 0.148(15) 0.022(13) -0.033(15)
C9 0.055(2) 0.067(2) 0.058(2) 0.0292(18) -0.005(2) 0.0022(18)
C10 0.0415(18) 0.0290(14) 0.0348(15) 0.0062(11) 0.0034(14) 0.0000(11)
C11 0.042(2) 0.0400(17) 0.053(2) -0.0010(13) 0.0019(16) -0.0054(13)
C12 0.0426(19) 0.0296(15) 0.0478(18) 0.0027(12) 0.0068(15) -0.0002(12)
C13 0.0344(15) 0.0183(12) 0.0172(11) 0.0017(8) 0.0014(10) 0.0014(9)
C14 0.0350(15) 0.0160(11) 0.0196(12) 0.0014(8) 0.0040(11) 0.0012(9)
C15 0.0463(18) 0.0192(12) 0.0194(12) 0.0057(9) 0.0047(12) 0.0041(10)
C16 0.0432(17) 0.0214(12) 0.0159(11) 0.0016(8) 0.0053(11) 0.0031(10)
C17 0.0381(16) 0.0162(11) 0.0209(12) 0.0009(8) 0.0050(11) 0.0021(9)
C18 0.0338(15) 0.0181(12) 0.0180(11) 0.0044(8) 0.0047(10) 0.0014(9)
C19 0.0352(15) 0.0187(12) 0.0172(11) 0.0011(8) 0.0057(11) 0.0014(9)
C20 0.0314(15) 0.0178(12) 0.0232(12) 0.0047(8) 0.0077(11) 0.0021(9)
C21 0.054(2) 0.0241(14) 0.0191(12) 0.0031(9) 0.0091(12) -0.0018(11)
C7' 0.137(11) 0.201(15) 0.050(6) 0.016(7) 0.008(6) 0.133(11)
C8' 0.192(11) 0.094(8) 0.079(6) 0.088(6) 0.089(7) 0.083(8)
Co1 0.0403(2) 0.01473(17) 0.01803(17) 0.00259(11) 0.00688(14) 0.00231(12)
N1 0.0393(15) 0.0289(12) 0.0277(12) 0.0025(8) 0.0068(11) 0.0044(9)
N2 0.0396(17) 0.0571(17) 0.0405(15) 0.0031(12) 0.0035(13) 0.0074(12)
N3 0.0400(15) 0.0267(12) 0.0332(13) 0.0038(9) 0.0062(11) 0.0017(9)
N4 0.0388(16) 0.0381(14) 0.0436(15) 0.0073(10) 0.0035(12) 0.0039(11)
O1 0.0500(13) 0.0171(8) 0.0229(9) 0.0022(6) 0.0118(9) 0.0037(7)
O2 0.0549(13) 0.0160(8) 0.0230(9) 0.0038(6) 0.0125(9) 0.0022(8)
O3 0.0526(13) 0.0264(9) 0.0171(9) 0.0047(6) 0.0097(9) 0.0068(8)
O4 0.0633(15) 0.0153(9) 0.0242(9) 0.0040(6) 0.0105(9) 0.0002(8)
O5 0.092(2) 0.0304(11) 0.0296(11) 0.0010(8) 0.0243(12) 0.0127(11)
O6 0.140(3) 0.0371(12) 0.0209(11) 0.0118(9) 0.0227(14) 0.0286(13)

loop_
_atom_type_symbol
_atom_type_description
_atom_type_scat_dispersion_real
_atom_type_scat_dispersion_imag
_atom_type_scat_source
C C 0.0033 0.0016 'International Tables Vol C Tables 4.2.6.8 and 6.1.1.4'
H H 0.0000 0.0000 'International Tables Vol C Tables 4.2.6.8 and 6.1.1.4'
N N 0.0061 0.0033 'International Tables Vol C Tables 4.2.6.8 and 6.1.1.4'
O O 0.0106 0.0060 'International Tables Vol C Tables 4.2.6.8 and 6.1.1.4'
Co Co 0.3494 0.9721 'International Tables Vol C Tables 4.2.6.8 and 6.1.1.4'

loop_
_geom_angle_atom_site_label_1
_geom_angle_atom_site_label_2
_geom_angle_atom_site_label_3
_geom_angle
_geom_angle_site_symmetry_1
_geom_angle_site_symmetry_3
N1 C1 N2 111.5(3) . .
N1 C1 H1 124.3 . .
N2 C1 H1 124.3 . .
C3 C2 N2 106.5(3) . .
C3 C2 H2 126.7 . .
N2 C2 H2 126.7 . .
C2 C3 N1 110.3(3) . .
C2 C3 H3 124.8 . .
N1 C3 H3 124.8 . .
C5 C4 N2 115.2(4) . .
C5 C4 H4A 108.5 . .
N2 C4 H4A 108.5 . .
C5 C4 H4B 108.5 . .
N2 C4 H4B 108.5 . .
H4A C4 H4B 107.5 . .
C6 C5 C4 119.4(5) . .
C6 C5 H5A 107.5 . .
C4 C5 H5A 107.5 . .
C6 C5 H5B 107.5 . .
C4 C5 H5B 107.5 . .
H5A C5 H5B 107.0 . .
C5 C6 C7 137.6(8) . .
C5 C6 C7' 99.6(8) . .
C7 C6 C7' 38.4(6) . .
C5 C6 H6A 102.7 . .
C7 C6 H6A 102.7 . .
C7' C6 H6A 114.6 . .
C5 C6 H6B 102.7 . .
C7 C6 H6B 102.7 . .
C7' C6 H6B 128.3 . .
H6A C6 H6B 105.0 . .
C8 C7 C6 117.9(12) . .
C8 C7 H7A 107.8 . .
C6 C7 H7A 107.8 . .
C8 C7 H7B 107.8 . .
C6 C7 H7B 107.8 . .
H7A C7 H7B 107.2 . .
C7 C8 C9 130.0(13) . .
C7 C8 H8A 104.8 . .
C9 C8 H8A 104.8 . .
C7 C8 H8B 104.8 . .
C9 C8 H8B 104.8 . .
H8A C8 H8B 105.8 . .
N4 C9 C8' 121.2(5) . .
N4 C9 C8 103.0(8) . .
C8' C9 C8 23.4(5) . .
N4 C9 H9A 111.2 . .
C8' C9 H9A 112.3 . .
C8 C9 H9A 111.2 . .
N4 C9 H9B 111.2 . .
C8' C9 H9B 89.6 . .
C8 C9 H9B 111.2 . .
H9A C9 H9B 109.1 . .
N3 C10 N4 112.1(3) . .
N3 C10 H10 123.9 . .
N4 C10 H10 123.9 . .
C12 C11 N4 106.3(3) . .
C12 C11 H11 126.8 . .
N4 C11 H11 126.8 . .
C11 C12 N3 110.2(3) . .
C11 C12 H12 124.9 . .
N3 C12 H12 124.9 . .
O1 C13 O2 121.0(2) . .
O1 C13 C14 118.8(2) . .
O2 C13 C14 120.2(2) . .
C15 C14 C19 119.7(2) . .
C15 C14 C13 121.2(2) . .
C19 C14 C13 119.1(2) . .
C14 C15 C16 120.0(2) . .
C14 C15 H15 120.0 . .
C16 C15 H15 120.0 . .
C15 C16 C17 120.3(2) . .
C15 C16 C21 120.7(2) . .
C17 C16 C21 119.0(2) . .
C18 C17 C16 119.5(2) . .
C18 C17 H17 120.3 . .
C16 C17 H17 120.3 . .
C19 C18 C17 120.1(2) . .
C19 C18 C20 119.4(2) . .
C17 C18 C20 120.5(2) . .
C18 C19 C14 120.4(2) . .
C18 C19 H19 119.8 . .
C14 C19 H19 119.8 . .
O3 C20 O4 125.6(2) . .
O3 C20 C18 117.2(2) . .
O4 C20 C18 117.2(2) . .
O5 C21 O6 124.1(2) . .
O5 C21 C16 124.8(2) . .
O6 C21 C16 111.2(2) . .
C8' C7' C6 119.3(12) . .
C8' C7' H7'1 107.5 . .
C6 C7' H7'1 107.5 . .
C8' C7' H7'2 107.5 . .
C6 C7' H7'2 107.5 . .
H7'1 C7' H7'2 107.0 . .
C7' C8' C9 122.8(10) . .
C7' C8' H8'1 106.6 . .
C9 C8' H8'1 106.6 . .
C7' C8' H8'2 106.6 . .
C9 C8' H8'2 106.6 . .
H8'1 C8' H8'2 106.6 . .
O3 Co1 O4 109.01(7) 2_766 1_565
O3 Co1 N1 86.12(9) 2_766 .
O4 Co1 N1 91.51(9) 1_565 .
O3 Co1 N3 88.46(9) 2_766 1_656
O4 Co1 N3 98.03(9) 1_565 1_656
N1 Co1 N3 170.15(9) . 1_656
O3 Co1 O1 101.34(7) 2_766 .
O4 Co1 O1 149.49(7) 1_565 .
N1 Co1 O1 87.48(9) . .
N3 Co1 O1 85.54(9) 1_656 .
O3 Co1 O2 160.35(7) 2_766 .
O4 Co1 O2 90.12(7) 1_565 .
N1 Co1 O2 89.05(9) . .
N3 Co1 O2 93.35(9) 1_656 .
O1 Co1 O2 59.38(6) . .
C1 N1 C3 105.1(3) . .
C1 N1 Co1 130.5(2) . .
C3 N1 Co1 124.4(2) . .
C1 N2 C2 106.6(3) . .
C1 N2 C4 128.0(3) . .
C2 N2 C4 125.2(3) . .
C10 N3 C12 104.6(3) . .
C10 N3 Co1 126.6(2) . 1_454
C12 N3 Co1 127.64(19) . 1_454
C10 N4 C11 106.8(2) . .
C10 N4 C9 126.9(3) . .
C11 N4 C9 126.2(3) . .
C13 O1 Co1 90.95(14) . .
C13 O2 Co1 88.52(14) . .
C20 O3 Co1 151.0(2) . 2_766
C20 O4 Co1 125.07(16) . 1_545
C21 O6 H6 116(3) . .

loop_
_geom_bond_atom_site_label_1
_geom_bond_atom_site_label_2
_geom_bond_distance
_geom_bond_site_symmetry_2
C1 N1 1.315(4) .
C1 N2 1.344(4) .
C1 H1 0.9300 .
C2 C3 1.334(5) .
C2 N2 1.367(4) .
C2 H2 0.9300 .
C3 N1 1.368(4) .
C3 H3 0.9300 .
C4 C5 1.463(6) .
C4 N2 1.468(4) .
C4 H4A 0.9700 .
C4 H4B 0.9700 .
C5 C6 1.463(8) .
C5 H5A 0.9700 .
C5 H5B 0.9700 .
C6 C7 1.589(11) .
C6 C7' 1.616(10) .
C6 H6A 0.9700 .
C6 H6B 0.9700 .
C7 C8 1.25(2) .
C7 H7A 0.9700 .
C7 H7B 0.9700 .
C8 C9 1.485(11) .
C8 H8A 0.9700 .
C8 H8B 0.9700 .
C9 N4 1.460(4) .
C9 C8' 1.464(7) .
C9 H9A 0.9700 .
C9 H9B 0.9700 .
C10 N3 1.325(3) .
C10 N4 1.337(4) .
C10 H10 0.9300 .
C11 C12 1.347(4) .
C11 N4 1.372(4) .
C11 H11 0.9300 .
C12 N3 1.376(4) .
C12 H12 0.9300 .
C13 O1 1.253(3) .
C13 O2 1.270(3) .
C13 C14 1.503(3) .
C14 C15 1.388(3) .
C14 C19 1.392(3) .
C15 C16 1.391(3) .
C15 H15 0.9300 .
C16 C17 1.395(3) .
C16 C21 1.493(3) .
C17 C18 1.391(3) .
C17 H17 0.9300 .
C18 C19 1.388(3) .
C18 C20 1.515(3) .
C19 H19 0.9300 .
C20 O3 1.250(3) .
C20 O4 1.251(3) .
C21 O5 1.193(3) .
C21 O6 1.325(3) .
C7' C8' 1.272(18) .
C7' H7'1 0.9700 .
C7' H7'2 0.9700 .
C8' H8'1 0.9700 .
C8' H8'2 0.9700 .
Co1 O3 2.0358(18) 2_766
Co1 O4 2.0467(17) 1_565
Co1 N1 2.120(3) .
Co1 N3 2.133(3) 1_656
Co1 O1 2.1947(17) .
Co1 O2 2.2384(18) .
N3 Co1 2.133(3) 1_454
O3 Co1 2.0358(18) 2_766
O4 Co1 2.0467(17) 1_545
O6 H6 0.84(4) .

loop_
_geom_torsion_atom_site_label_1
_geom_torsion_atom_site_label_2
_geom_torsion_atom_site_label_3
_geom_torsion_atom_site_label_4
_geom_torsion
_geom_torsion_site_symmetry_1
_geom_torsion_site_symmetry_4
N2 C2 C3 N1 0.0(4) . .
N2 C4 C5 C6 62.3(7) . .
C4 C5 C6 C7 -178.7(17) . .
C4 C5 C6 C7' 173.8(7) . .
C5 C6 C7 C8 2(4) . .
C7' C6 C7 C8 13.5(18) . .
C6 C7 C8 C9 -177.6(17) . .
C7 C8 C9 N4 136(3) . .
C7 C8 C9 C8' -7(2) . .
N4 C11 C12 N3 0.0(4) . .
O1 C13 C14 C15 163.2(3) . .
O2 C13 C14 C15 -18.2(4) . .
O1 C13 C14 C19 -17.2(4) . .
O2 C13 C14 C19 161.4(3) . .
C19 C14 C15 C16 1.7(4) . .
C13 C14 C15 C16 -178.7(3) . .
C14 C15 C16 C17 0.8(4) . .
C14 C15 C16 C21 -179.5(3) . .
C15 C16 C17 C18 -2.1(4) . .
C21 C16 C17 C18 178.1(3) . .
C16 C17 C18 C19 0.9(4) . .
C16 C17 C18 C20 -178.9(2) . .
C17 C18 C19 C14 1.6(4) . .
C20 C18 C19 C14 -178.5(2) . .
C15 C14 C19 C18 -2.9(4) . .
C13 C14 C19 C18 177.4(2) . .
C19 C18 C20 O3 -14.4(4) . .
C17 C18 C20 O3 165.5(3) . .
C19 C18 C20 O4 166.9(3) . .
C17 C18 C20 O4 -13.3(4) . .
C15 C16 C21 O5 163.6(3) . .
C17 C16 C21 O5 -16.7(5) . .
C15 C16 C21 O6 -16.6(4) . .
C17 C16 C21 O6 163.2(3) . .
C5 C6 C7' C8' 162.4(16) . .
C7 C6 C7' C8' -9.4(16) . .
C6 C7' C8' C9 -175.9(11) . .
N4 C9 C8' C7' -29(2) . .
C8 C9 C8' C7' 14(3) . .
N2 C1 N1 C3 -0.1(3) . .
N2 C1 N1 Co1 -178.94(18) . .
C2 C3 N1 C1 0.0(4) . .
C2 C3 N1 Co1 179.0(2) . .
O3 Co1 N1 C1 133.7(3) 2_766 .
O4 Co1 N1 C1 24.7(2) 1_565 .
N3 Co1 N1 C1 -169.6(4) 1_656 .
O1 Co1 N1 C1 -124.8(3) . .
O2 Co1 N1 C1 -65.4(2) . .
O3 Co1 N1 C3 -45.0(2) 2_766 .
O4 Co1 N1 C3 -153.9(2) 1_565 .
N3 Co1 N1 C3 11.8(6) 1_656 .
O1 Co1 N1 C3 56.6(2) . .
O2 Co1 N1 C3 116.0(2) . .
N1 C1 N2 C2 0.1(4) . .
N1 C1 N2 C4 175.0(3) . .
C3 C2 N2 C1 -0.1(4) . .
C3 C2 N2 C4 -175.2(3) . .
C5 C4 N2 C1 51.5(6) . .
C5 C4 N2 C2 -134.4(5) . .
N4 C10 N3 C12 0.1(3) . .
N4 C10 N3 Co1 -168.2(2) . 1_454
C11 C12 N3 C10 -0.1(4) . .
C11 C12 N3 Co1 168.1(2) . 1_454
N3 C10 N4 C11 -0.1(4) . .
N3 C10 N4 C9 176.2(3) . .
C12 C11 N4 C10 0.0(4) . .
C12 C11 N4 C9 -176.3(3) . .
C8' C9 N4 C10 -90.6(9) . .
C8 C9 N4 C10 -106.7(10) . .
C8' C9 N4 C11 85.0(9) . .
C8 C9 N4 C11 68.9(10) . .
O2 C13 O1 Co1 -3.6(3) . .
C14 C13 O1 Co1 175.0(2) . .
O3 Co1 O1 C13 177.95(16) 2_766 .
O4 Co1 O1 C13 3.7(3) 1_565 .
N1 Co1 O1 C13 92.42(16) . .
N3 Co1 O1 C13 -94.52(17) 1_656 .
O2 Co1 O1 C13 2.04(15) . .
O1 C13 O2 Co1 3.5(3) . .
C14 C13 O2 Co1 -175.1(2) . .
O3 Co1 O2 C13 -14.0(3) 2_766 .
O4 Co1 O2 C13 178.85(16) 1_565 .
N1 Co1 O2 C13 -89.64(17) . .
N3 Co1 O2 C13 80.80(17) 1_656 .
O1 Co1 O2 C13 -2.01(15) . .
O4 C20 O3 Co1 -97.5(4) . 2_766
C18 C20 O3 Co1 83.8(4) . 2_766
O3 C20 O4 Co1 18.4(4) . 1_545
C18 C20 O4 Co1 -162.95(17) . 1_545
